data_4125711
loop_
_publ_author_name
'Saha, Subhankar'
'Desiraju, Gautam R.'

_publ_section_title
;
 Crystal Engineering of Hand-Twisted Helical Crystals.
;
_journal_issue 5
_journal_name_full 'Journal of the American Chemical Society'
_journal_page_first 1975
_journal_page_last 1983
_journal_paper_doi 10.1021/jacs.6b11835
_journal_volume 139
_journal_year 2017
_chemical_formula_sum 'C14 H9 Cl O3'
_chemical_formula_weight 260.66
_chemical_name_systematic
;
 ?
;
_space_group_crystal_system monoclinic
_space_group_IT_number 14
_space_group_name_Hall '-P 2yn'
_space_group_name_H-M_alt 'P 1 21/n 1'
_symmetry_space_group_name_Hall '-P 2yn'
_symmetry_space_group_name_H-M 'P 1 21/n 1'
_atom_sites_solution_hydrogens geom
_audit_creation_method SHELXL-2014
_cell_angle_alpha 90
_cell_angle_beta 91.965(9)
_cell_angle_gamma 90
_cell_formula_units_Z 4
_cell_length_a 15.862(11)
_cell_length_b 3.822(3)
_cell_length_c 19.238(13)
_cell_measurement_reflns_used 3242
_cell_measurement_temperature 150(2)
_cell_measurement_theta_max 33.6
_cell_measurement_theta_min 3.3
_cell_volume 1165.6(15)
_computing_cell_refinement
;
CrystalClear-SM Expert 2.0 rc14 (Rigaku, 2009)
;
_computing_data_collection
;
CrystalClear-SM Expert 2.0 rc14 (Rigaku, 2009)
;
_computing_data_reduction
;
CrystalClear-SM Expert 2.0 rc14 (Rigaku, 2009)
;
_computing_structure_refinement 'SHELXL-14 (Sheldrick, 2014)'
_computing_structure_solution 'SHELXL-14 (Sheldrick, 2014)'
_diffrn_ambient_temperature 150(2)
_diffrn_detector_area_resol_mean 13.6612
_diffrn_measured_fraction_theta_full 0.998
_diffrn_measured_fraction_theta_max 0.998
_diffrn_measurement_device
;
XtaLABmini: Fixed Chi 2 circle
;
_diffrn_measurement_device_type
;
Rigaku Mercury375R (2x2 bin mode)
;
_diffrn_measurement_method 'profile data from \w-scans'
_diffrn_radiation_type MoK\a
_diffrn_radiation_wavelength 0.71073
_diffrn_reflns_av_R_equivalents 0.0632
_diffrn_reflns_av_unetI/netI 0.0445
_diffrn_reflns_Laue_measured_fraction_full 0.998
_diffrn_reflns_Laue_measured_fraction_max 0.998
_diffrn_reflns_limit_h_max 19
_diffrn_reflns_limit_h_min -19
_diffrn_reflns_limit_k_max 4
_diffrn_reflns_limit_k_min -4
_diffrn_reflns_limit_l_max 23
_diffrn_reflns_limit_l_min -23
_diffrn_reflns_number 10158
_diffrn_reflns_point_group_measured_fraction_full 0.998
_diffrn_reflns_point_group_measured_fraction_max 0.998
_diffrn_reflns_theta_full 25.242
_diffrn_reflns_theta_max 25.983
_diffrn_reflns_theta_min 1.637
_exptl_absorpt_coefficient_mu 0.323
_exptl_absorpt_correction_T_max 1.000
_exptl_absorpt_correction_T_min 0.811
_exptl_absorpt_correction_type multi-scan
_exptl_absorpt_process_details 'Jacobson, R. (1998) Private communication'
_exptl_crystal_colour Colourless
_exptl_crystal_density_diffrn 1.485
_exptl_crystal_description Block
_exptl_crystal_F_000 536
_exptl_crystal_size_max 0.170
_exptl_crystal_size_mid 0.170
_exptl_crystal_size_min 0.140
_refine_diff_density_max 0.288
_refine_diff_density_min -0.261
_refine_diff_density_rms 0.064
_refine_ls_extinction_method none
_refine_ls_goodness_of_fit_ref 1.170
_refine_ls_hydrogen_treatment constr
_refine_ls_matrix_type full
_refine_ls_number_parameters 163
_refine_ls_number_reflns 2298
_refine_ls_number_restraints 0
_refine_ls_restrained_S_all 1.170
_refine_ls_R_factor_all 0.0507
_refine_ls_R_factor_gt 0.0416
_refine_ls_shift/su_max 0.002
_refine_ls_shift/su_mean 0.000
_refine_ls_structure_factor_coef Fsqd
_refine_ls_weighting_details 'w=1/[\s^2^(Fo^2^)+(0.0584P)^2^+0.7954P] where P=(Fo^2^+2Fc^2^)/3'
_refine_ls_weighting_scheme calc
_refine_ls_wR_factor_gt 0.1056
_refine_ls_wR_factor_ref 0.1393
_reflns_Friedel_coverage 0.000
_reflns_number_gt 2017
_reflns_number_total 2298
_reflns_threshold_expression 'I > 2\s(I)'
_cod_data_source_file ja6b11835_si_004.cif
_cod_data_source_block E3
_cod_original_cell_volume 1165.6(14)
_cod_database_code 4125711
_shelx_space_group_comment
;
The symmetry employed for this shelxl refinement is uniquely defined
by the following loop, which should always be used as a source of
symmetry information in preference to the above space-group names.
They are only intended as comments.
;
_shelx_estimated_absorpt_t_min 0.947
_shelx_estimated_absorpt_t_max 0.956
_shelxl_version_number 2014-3

loop_
_space_group_symop_operation_xyz
'x, y, z'
'-x+1/2, y+1/2, -z+1/2'
'-x, -y, -z'
'x-1/2, -y-1/2, z-1/2'

loop_
_atom_site_label
_atom_site_type_symbol
_atom_site_fract_x
_atom_site_fract_y
_atom_site_fract_z
_atom_site_U_iso_or_equiv
_atom_site_adp_type
_atom_site_occupancy
_atom_site_site_symmetry_order
_atom_site_calc_flag
_atom_site_refinement_flags_posn
_atom_site_refinement_flags_adp
C002 C 0.67745(14) 0.2196(6) -0.04011(12) 0.0220(5) Uani 1 1 d . .
C004 C 0.52502(15) -0.1086(6) -0.34603(12) 0.0228(5) Uani 1 1 d . .
C005 C 0.60334(15) 0.0471(6) -0.33169(13) 0.0238(5) Uani 1 1 d . .
H005 H 0.6403 0.0897 -0.3686 0.029 Uiso 1 1 calc R U
C006 C 0.69914(15) 0.4454(6) 0.09598(12) 0.0236(5) Uani 1 1 d . .
C007 C 0.62219(15) 0.5018(7) 0.06116(13) 0.0272(5) Uani 1 1 d . .
H007 H 0.5774 0.6146 0.0838 0.033 Uiso 1 1 calc R U
C008 C 0.57316(15) 0.0720(6) -0.21160(12) 0.0221(5) Uani 1 1 d . .
C010 C 0.50230(16) -0.2068(7) -0.41861(13) 0.0284(6) Uani 1 1 d . .
H010 H 0.5425 -0.1613 -0.4529 0.034 Uiso 1 1 calc R U
C011 C 0.62795(15) 0.1402(6) -0.26443(12) 0.0228(5) Uani 1 1 d . .
H011 H 0.6810 0.2481 -0.2548 0.027 Uiso 1 1 calc R U
C012 C 0.66803(15) 0.0844(6) -0.11196(12) 0.0236(5) Uani 1 1 d . .
C013 C 0.76560(15) 0.2801(7) 0.06420(13) 0.0257(5) Uani 1 1 d . .
H013 H 0.8179 0.2459 0.0887 0.031 Uiso 1 1 calc R U
C014 C 0.49442(15) -0.0798(6) -0.22447(13) 0.0247(5) Uani 1 1 d . .
H014 H 0.4578 -0.1225 -0.1873 0.030 Uiso 1 1 calc R U
C015 C 0.75438(15) 0.1662(7) -0.00376(13) 0.0247(5) Uani 1 1 d . .
H015 H 0.7992 0.0508 -0.0259 0.030 Uiso 1 1 calc R U
C016 C 0.47008(15) -0.1677(6) -0.29189(13) 0.0243(5) Uani 1 1 d . .
H016 H 0.4161 -0.2681 -0.3015 0.029 Uiso 1 1 calc R U
C017 C 0.61186(15) 0.3909(7) -0.00719(13) 0.0271(6) Uani 1 1 d . .
H017 H 0.5599 0.4314 -0.0319 0.033 Uiso 1 1 calc R U
O1 O 0.71964(12) -0.0902(5) -0.14061(9) 0.0347(5) Uani 1 1 d . .
O2 O 0.59141(10) 0.1726(5) -0.14239(9) 0.0259(4) Uani 1 1 d . .
O3 O 0.43650(12) -0.3403(6) -0.43755(10) 0.0392(5) Uani 1 1 d . .
Cl1 Cl 0.71266(4) 0.58955(18) 0.18143(3) 0.0317(2) Uani 1 1 d . .

loop_
_atom_site_aniso_label
_atom_site_aniso_U_11
_atom_site_aniso_U_22
_atom_site_aniso_U_33
_atom_site_aniso_U_23
_atom_site_aniso_U_13
_atom_site_aniso_U_12
C002 0.0219(11) 0.0226(11) 0.0217(12) 0.0023(10) 0.0018(9) 0.0016(9)
C004 0.0230(12) 0.0224(11) 0.0228(12) 0.0008(9) -0.0012(9) 0.0005(9)
C005 0.0231(12) 0.0258(12) 0.0226(12) 0.0031(10) 0.0028(9) -0.0028(10)
C006 0.0283(13) 0.0236(12) 0.0187(12) 0.0023(9) -0.0013(9) -0.0023(10)
C007 0.0230(12) 0.0343(13) 0.0243(13) -0.0032(11) 0.0023(10) 0.0043(11)
C008 0.0222(11) 0.0227(12) 0.0211(12) -0.0023(9) -0.0014(9) 0.0053(9)
C010 0.0278(13) 0.0327(13) 0.0246(13) 0.0010(11) -0.0004(10) -0.0017(11)
C011 0.0210(11) 0.0231(12) 0.0242(12) -0.0007(10) 0.0004(9) -0.0011(9)
C012 0.0231(12) 0.0274(13) 0.0205(12) 0.0010(10) 0.0024(9) 0.0027(10)
C013 0.0214(12) 0.0273(12) 0.0281(13) 0.0042(10) -0.0040(10) 0.0003(10)
C014 0.0212(12) 0.0271(13) 0.0261(13) 0.0006(10) 0.0048(10) 0.0008(10)
C015 0.0207(12) 0.0280(13) 0.0254(12) 0.0028(10) 0.0023(9) 0.0035(10)
C016 0.0192(11) 0.0259(12) 0.0277(13) 0.0005(10) 0.0001(9) -0.0028(10)
C017 0.0210(12) 0.0362(14) 0.0240(13) -0.0016(11) -0.0014(10) 0.0037(10)
O1 0.0330(10) 0.0472(12) 0.0241(9) -0.0034(8) 0.0025(8) 0.0178(9)
O2 0.0215(8) 0.0354(10) 0.0206(8) -0.0052(7) -0.0019(7) 0.0055(7)
O3 0.0327(10) 0.0535(13) 0.0311(10) -0.0089(9) -0.0039(8) -0.0123(9)
Cl1 0.0392(4) 0.0350(4) 0.0205(3) -0.0023(2) -0.0043(3) -0.0006(3)

loop_
_atom_type_symbol
_atom_type_description
_atom_type_scat_dispersion_real
_atom_type_scat_dispersion_imag
_atom_type_scat_source
C C 0.0033 0.0016 'International Tables Vol C Tables 4.2.6.8 and 6.1.1.4'
H H 0.0000 0.0000 'International Tables Vol C Tables 4.2.6.8 and 6.1.1.4'
O O 0.0106 0.0060 'International Tables Vol C Tables 4.2.6.8 and 6.1.1.4'
Cl Cl 0.1484 0.1585 'International Tables Vol C Tables 4.2.6.8 and 6.1.1.4'

loop_
_geom_angle_atom_site_label_1
_geom_angle_atom_site_label_2
_geom_angle_atom_site_label_3
_geom_angle
C017 C002 C015 119.4(2)
C017 C002 C012 122.3(2)
C015 C002 C012 118.3(2)
C005 C004 C016 119.6(2)
C005 C004 C010 118.8(2)
C016 C004 C010 121.6(2)
C011 C005 C004 121.0(2)
C011 C005 H005 119.5
C004 C005 H005 119.5
C013 C006 C007 121.7(2)
C013 C006 Cl1 119.28(19)
C007 C006 Cl1 118.97(19)
C017 C007 C006 118.9(2)
C017 C007 H007 120.5
C006 C007 H007 120.5
C011 C008 C014 122.0(2)
C011 C008 O2 122.0(2)
C014 C008 O2 115.9(2)
O3 C010 C004 124.9(2)
O3 C010 H010 117.5
C004 C010 H010 117.5
C008 C011 C005 118.3(2)
C008 C011 H011 120.9
C005 C011 H011 120.9
O1 C012 O2 123.2(2)
O1 C012 C002 125.0(2)
O2 C012 C002 111.9(2)
C015 C013 C006 119.0(2)
C015 C013 H013 120.5
C006 C013 H013 120.5
C016 C014 C008 119.2(2)
C016 C014 H014 120.4
C008 C014 H014 120.4
C013 C015 C002 120.5(2)
C013 C015 H015 119.7
C002 C015 H015 119.7
C014 C016 C004 119.9(2)
C014 C016 H016 120.1
C004 C016 H016 120.1
C007 C017 C002 120.5(2)
C007 C017 H017 119.8
C002 C017 H017 119.8
C012 O2 C008 119.14(18)

loop_
_geom_bond_atom_site_label_1
_geom_bond_atom_site_label_2
_geom_bond_distance
C002 C017 1.399(3)
C002 C015 1.400(3)
C002 C012 1.479(3)
C004 C005 1.396(3)
C004 C016 1.399(3)
C004 C010 1.478(3)
C005 C011 1.385(3)
C005 H005 0.9500
C006 C013 1.389(4)
C006 C007 1.389(3)
C006 Cl1 1.740(3)
C007 C017 1.386(4)
C007 H007 0.9500
C008 C011 1.384(3)
C008 C014 1.392(3)
C008 O2 1.406(3)
C010 O3 1.207(3)
C010 H010 0.9500
C011 H011 0.9500
C012 O1 1.204(3)
C012 O2 1.373(3)
C013 C015 1.384(4)
C013 H013 0.9500
C014 C016 1.382(4)
C014 H014 0.9500
C015 H015 0.9500
C016 H016 0.9500
C017 H017 0.9500

loop_
_geom_torsion_atom_site_label_1
_geom_torsion_atom_site_label_2
_geom_torsion_atom_site_label_3
_geom_torsion_atom_site_label_4
_geom_torsion
C016 C004 C005 C011 0.8(4)
C010 C004 C005 C011 -179.3(2)
C013 C006 C007 C017 -0.2(4)
Cl1 C006 C007 C017 179.2(2)
C005 C004 C010 O3 -179.5(3)
C016 C004 C010 O3 0.5(4)
C014 C008 C011 C005 -1.2(4)
O2 C008 C011 C005 -177.0(2)
C004 C005 C011 C008 0.6(4)
C017 C002 C012 O1 -173.4(3)
C015 C002 C012 O1 5.2(4)
C017 C002 C012 O2 4.8(3)
C015 C002 C012 O2 -176.6(2)
C007 C006 C013 C015 -0.6(4)
Cl1 C006 C013 C015 179.99(19)
C011 C008 C014 C016 0.4(4)
O2 C008 C014 C016 176.4(2)
C006 C013 C015 C002 0.6(4)
C017 C002 C015 C013 0.2(4)
C012 C002 C015 C013 -178.4(2)
C008 C014 C016 C004 1.0(4)
C005 C004 C016 C014 -1.6(4)
C010 C004 C016 C014 178.5(2)
C006 C007 C017 C002 1.1(4)
C015 C002 C017 C007 -1.1(4)
C012 C002 C017 C007 177.5(2)
O1 C012 O2 C008 -3.5(4)
C002 C012 O2 C008 178.3(2)
C011 C008 O2 C012 -50.9(3)
C014 C008 O2 C012 133.1(2)
